data_4021416
loop_
_publ_author_name
'Massimiliano Tomasulo'
'Salvatore Sortino'
'Andrew J. P. White'
'Fran\,cisco M. Raymo'

_publ_section_title
;
 Chromogenic Oxazines for Cyanide Detection
;
_journal_name_full 'Journal of Organic Chemistry'
_journal_page_first 744
_journal_page_last 753
_journal_paper_doi 10.1021/jo052096r
_journal_volume 71
_journal_year 2006
_chemical_formula_sum 'C40 H62 N4 O6'
_chemical_formula_weight 694.94
_chemical_name_systematic
; 
 ? 
;
_space_group_IT_number 14
_symmetry_cell_setting monoclinic
_symmetry_space_group_name_Hall '-P 2yn'
_symmetry_space_group_name_H-M 'P 1 21/n 1'
_atom_sites_solution_hydrogens geom
_atom_sites_solution_primary direct
_atom_sites_solution_secondary difmap
_audit_creation_method SHELXL-97
_cell_angle_alpha 90.00
_cell_angle_beta 96.163(8)
_cell_angle_gamma 90.00
_cell_formula_units_Z 4
_cell_length_a 9.5783(9)
_cell_length_b 25.749(3)
_cell_length_c 16.5586(17)
_cell_measurement_temperature 173(2)
_cell_volume 4060.3(7)
_computing_structure_refinement 'SHELXL-97 (Sheldrick, 1997)'
_computing_structure_solution 'SHELXS-97 (Sheldrick, 1990)'
_diffrn_ambient_temperature 173(2)
_diffrn_measured_fraction_theta_full 0.976
_diffrn_measured_fraction_theta_max 0.976
_diffrn_radiation_monochromator graphite
_diffrn_radiation_source 'fine-focus sealed tube'
_diffrn_radiation_type CuK\a
_diffrn_radiation_wavelength 1.54248
_diffrn_reflns_av_R_equivalents 0.1044
_diffrn_reflns_av_sigmaI/netI 0.0843
_diffrn_reflns_limit_h_max 11
_diffrn_reflns_limit_h_min -11
_diffrn_reflns_limit_k_max 30
_diffrn_reflns_limit_k_min -31
_diffrn_reflns_limit_l_max 18
_diffrn_reflns_limit_l_min -19
_diffrn_reflns_number 37526
_diffrn_reflns_theta_full 71.15
_diffrn_reflns_theta_max 71.15
_diffrn_reflns_theta_min 3.19
_exptl_absorpt_coefficient_mu 0.606
_exptl_crystal_density_diffrn 1.137
_exptl_crystal_density_method 'not measured'
_exptl_crystal_F_000 1512
_refine_diff_density_max 0.241
_refine_diff_density_min -0.167
_refine_diff_density_rms 0.040
_refine_ls_extinction_coef 0.00029(10)
_refine_ls_extinction_expression Fc^*^=kFc[1+0.001xFc^2^\l^3^/sin(2\q)]^-1/4^
_refine_ls_extinction_method SHELXL
_refine_ls_goodness_of_fit_ref 1.282
_refine_ls_hydrogen_treatment mixed
_refine_ls_matrix_type full
_refine_ls_number_parameters 468
_refine_ls_number_reflns 7678
_refine_ls_number_restraints 4
_refine_ls_restrained_S_all 1.281
_refine_ls_R_factor_all 0.1506
_refine_ls_R_factor_gt 0.1029
_refine_ls_shift/su_max 0.000
_refine_ls_shift/su_mean 0.000
_refine_ls_structure_factor_coef Fsqd
_refine_ls_weighting_details 'calc w=1/[\s^2^(Fo^2^)+(0.0542P)^2^+0.0000P] where P=(Fo^2^+2Fc^2^)/3'
_refine_ls_weighting_scheme calc
_refine_ls_wR_factor_gt 0.1589
_refine_ls_wR_factor_ref 0.1791
_reflns_number_gt 5514
_reflns_number_total 7678
_reflns_threshold_expression >2sigma(I)
_cod_data_source_file jo052096rrom20051006_103941_3.cif
_cod_original_sg_symbol_H-M 'P 21/n'
_cod_database_code 4021416

loop_
_symmetry_equiv_pos_as_xyz
'x, y, z'
'-x+1/2, y+1/2, -z+1/2'
'-x, -y, -z'
'x-1/2, -y-1/2, z-1/2'

loop_
_atom_site_label
_atom_site_type_symbol
_atom_site_fract_x
_atom_site_fract_y
_atom_site_fract_z
_atom_site_U_iso_or_equiv
_atom_site_adp_type
_atom_site_occupancy
_atom_site_symmetry_multiplicity
_atom_site_calc_flag
_atom_site_refinement_flags
N1 N 0.1135(3) 0.12367(9) 0.81871(15) 0.0306(6) Uani 1 1 d .
C2 C -0.0130(3) 0.15174(12) 0.8026(2) 0.0337(8) Uani 1 1 d .
C3 C -0.0758(3) 0.16934(12) 0.7283(2) 0.0387(8) Uani 1 1 d .
H3A H -0.0355 0.1624 0.6795 0.046 Uiso 1 1 calc R
C4 C -0.2002(4) 0.19752(14) 0.7278(2) 0.0472(9) Uani 1 1 d .
H4A H -0.2459 0.2100 0.6778 0.057 Uiso 1 1 calc R
C5 C -0.2579(4) 0.20760(14) 0.7994(3) 0.0500(10) Uani 1 1 d .
H5A H -0.3431 0.2266 0.7979 0.060 Uiso 1 1 calc R
C6 C -0.1929(3) 0.19023(13) 0.8733(2) 0.0422(9) Uani 1 1 d .
H6A H -0.2320 0.1976 0.9224 0.051 Uiso 1 1 calc R
C7 C -0.0710(3) 0.16217(12) 0.8743(2) 0.0358(8) Uani 1 1 d .
C8 C 0.0250(3) 0.14037(13) 0.9457(2) 0.0358(8) Uani 1 1 d .
C9 C 0.1131(3) 0.09991(12) 0.89936(19) 0.0313(7) Uani 1 1 d .
O10 O 0.2760(2) 0.04788(9) 0.62260(14) 0.0429(6) Uani 1 1 d .
C11 C 0.3145(3) 0.09504(13) 0.63783(19) 0.0314(7) Uani 1 1 d .
C12 C 0.4114(3) 0.12143(13) 0.5935(2) 0.0371(8) Uani 1 1 d .
H12A H 0.4523 0.1034 0.5519 0.045 Uiso 1 1 calc R
C13 C 0.4479(3) 0.17247(14) 0.6090(2) 0.0369(8) Uani 1 1 d .
H13A H 0.5128 0.1894 0.5785 0.044 Uiso 1 1 calc R
C14 C 0.3879(3) 0.19890(12) 0.67037(19) 0.0331(8) Uani 1 1 d .
C15 C 0.2939(3) 0.17382(12) 0.71639(19) 0.0333(8) Uani 1 1 d .
H15A H 0.2549 0.1923 0.7583 0.040 Uiso 1 1 calc R
C16 C 0.2574(3) 0.12305(12) 0.70190(19) 0.0294(7) Uani 1 1 d .
C17 C 0.1642(3) 0.09322(12) 0.7532(2) 0.0339(8) Uani 1 1 d .
H17A H 0.0823 0.0799 0.7177 0.041 Uiso 1 1 calc R
H17B H 0.2169 0.0629 0.7772 0.041 Uiso 1 1 calc R
C18 C -0.0534(4) 0.11550(14) 1.0121(2) 0.0490(10) Uani 1 1 d .
H18A H -0.1051 0.1424 1.0384 0.073 Uiso 1 1 calc R
H18B H 0.0143 0.0989 1.0526 0.073 Uiso 1 1 calc R
H18C H -0.1194 0.0894 0.9876 0.073 Uiso 1 1 calc R
C19 C 0.1212(4) 0.18375(14) 0.9825(2) 0.0466(9) Uani 1 1 d .
H19A H 0.0661 0.2086 1.0107 0.070 Uiso 1 1 calc R
H19B H 0.1642 0.2017 0.9391 0.070 Uiso 1 1 calc R
H19C H 0.1950 0.1688 1.0211 0.070 Uiso 1 1 calc R
C20 C 0.0340(3) 0.04942(14) 0.8892(2) 0.0337(8) Uani 1 1 d .
N20 N -0.0229(3) 0.01064(12) 0.87827(18) 0.0455(8) Uani 1 1 d .
C21 C 0.2598(3) 0.08923(12) 0.9414(2) 0.0343(8) Uani 1 1 d .
C22 C 0.3754(3) 0.11587(13) 0.9191(2) 0.0381(8) Uani 1 1 d .
H22A H 0.3647 0.1394 0.8747 0.046 Uiso 1 1 calc R
C23 C 0.5064(4) 0.10825(14) 0.9615(2) 0.0465(9) Uani 1 1 d .
H23A H 0.5855 0.1262 0.9453 0.056 Uiso 1 1 calc R
C24 C 0.5232(4) 0.07489(16) 1.0267(2) 0.0556(11) Uani 1 1 d .
H24A H 0.6130 0.0705 1.0564 0.067 Uiso 1 1 calc R
C25 C 0.4088(4) 0.04787(16) 1.0489(2) 0.0548(11) Uani 1 1 d .
H25A H 0.4202 0.0245 1.0935 0.066 Uiso 1 1 calc R
C26 C 0.2783(4) 0.05470(14) 1.0065(2) 0.0444(9) Uani 1 1 d .
H26A H 0.2002 0.0357 1.0217 0.053 Uiso 1 1 calc R
N27 N 0.4269(3) 0.25137(11) 0.68824(18) 0.0444(7) Uani 1 1 d .
O28 O 0.5128(3) 0.27338(10) 0.64849(17) 0.0635(8) Uani 1 1 d .
O29 O 0.3780(3) 0.27397(10) 0.74492(17) 0.0635(8) Uani 1 1 d .
N30 N 0.1815(2) 0.10474(10) 0.33622(15) 0.0310(6) Uani 1 1 d .
C31 C 0.1416(3) 0.12256(12) 0.41844(19) 0.0317(7) Uani 1 1 d .
H31A H 0.0653 0.0998 0.4336 0.038 Uiso 1 1 calc R
H31B H 0.2236 0.1171 0.4593 0.038 Uiso 1 1 calc R
C32 C 0.0942(4) 0.17844(13) 0.4243(2) 0.0417(9) Uani 1 1 d .
H32A H 0.1721 0.2020 0.4140 0.050 Uiso 1 1 calc R
H32B H 0.0145 0.1852 0.3825 0.050 Uiso 1 1 calc R
C33 C 0.0497(4) 0.18930(14) 0.5077(2) 0.0443(9) Uani 1 1 d .
H33A H -0.0321 0.1672 0.5159 0.053 Uiso 1 1 calc R
H33B H 0.1273 0.1794 0.5493 0.053 Uiso 1 1 calc R
C34 C 0.0115(5) 0.24544(16) 0.5207(3) 0.0692(13) Uani 1 1 d .
H34A H -0.0161 0.2497 0.5756 0.104 Uiso 1 1 calc R
H34B H -0.0670 0.2553 0.4807 0.104 Uiso 1 1 calc R
H34C H 0.0926 0.2676 0.5141 0.104 Uiso 1 1 calc R
C35 C 0.2930(3) 0.14015(13) 0.3070(2) 0.0357(8) Uani 1 1 d .
H35A H 0.3180 0.1266 0.2544 0.043 Uiso 1 1 calc R
H35B H 0.2513 0.1750 0.2967 0.043 Uiso 1 1 calc R
C36 C 0.4265(3) 0.14608(13) 0.3638(2) 0.0372(8) Uani 1 1 d .
H36A H 0.4701 0.1116 0.3745 0.045 Uiso 1 1 calc R
H36B H 0.4038 0.1605 0.4162 0.045 Uiso 1 1 calc R
C37 C 0.5304(3) 0.18187(14) 0.3276(2) 0.0449(9) Uani 1 1 d .
H37A H 0.5501 0.1681 0.2741 0.054 Uiso 1 1 calc R
H37B H 0.4880 0.2168 0.3189 0.054 Uiso 1 1 calc R
C38 C 0.6673(4) 0.18640(16) 0.3830(3) 0.0591(11) Uani 1 1 d .
H38A H 0.7317 0.2095 0.3580 0.089 Uiso 1 1 calc R
H38B H 0.7101 0.1520 0.3910 0.089 Uiso 1 1 calc R
H38C H 0.6482 0.2006 0.4355 0.089 Uiso 1 1 calc R
C39 C 0.2350(3) 0.04938(12) 0.3481(2) 0.0331(8) Uani 1 1 d .
H39A H 0.3114 0.0492 0.3935 0.040 Uiso 1 1 calc R
H39B H 0.1578 0.0277 0.3648 0.040 Uiso 1 1 calc R
C40 C 0.2897(3) 0.02412(12) 0.2749(2) 0.0367(8) Uani 1 1 d .
H40A H 0.2199 0.0282 0.2267 0.044 Uiso 1 1 calc R
H40B H 0.3778 0.0414 0.2633 0.044 Uiso 1 1 calc R
C41 C 0.3171(4) -0.03322(13) 0.2912(2) 0.0424(9) Uani 1 1 d .
H41A H 0.3827 -0.0369 0.3413 0.051 Uiso 1 1 calc R
H41B H 0.2278 -0.0502 0.3008 0.051 Uiso 1 1 calc R
C42 C 0.3784(4) -0.06100(14) 0.2224(2) 0.0498(10) Uani 1 1 d .
H42A H 0.3942 -0.0976 0.2369 0.075 Uiso 1 1 calc R
H42B H 0.4678 -0.0448 0.2131 0.075 Uiso 1 1 calc R
H42C H 0.3128 -0.0586 0.1729 0.075 Uiso 1 1 calc R
C43 C 0.0551(3) 0.10711(13) 0.27203(19) 0.0349(8) Uani 1 1 d .
H43A H 0.0269 0.1439 0.2644 0.042 Uiso 1 1 calc R
H43B H 0.0849 0.0947 0.2200 0.042 Uiso 1 1 calc R
C44 C -0.0720(3) 0.07644(14) 0.2894(2) 0.0407(9) Uani 1 1 d .
H44A H -0.1008 0.0871 0.3426 0.049 Uiso 1 1 calc R
H44B H -0.0483 0.0390 0.2923 0.049 Uiso 1 1 calc R
C45 C -0.1922(3) 0.08532(15) 0.2237(2) 0.0434(9) Uani 1 1 d .
H45A H -0.1647 0.0726 0.1712 0.052 Uiso 1 1 calc R
H45B H -0.2106 0.1231 0.2183 0.052 Uiso 1 1 calc R
C46 C -0.3262(4) 0.05789(15) 0.2417(2) 0.0497(10) Uani 1 1 d .
H46A H -0.4010 0.0650 0.1979 0.075 Uiso 1 1 calc R
H46B H -0.3546 0.0706 0.2933 0.075 Uiso 1 1 calc R
H46C H -0.3094 0.0204 0.2455 0.075 Uiso 1 1 calc R
O50 O 0.4117(3) -0.02669(11) 0.54490(19) 0.0620(8) Uani 1 1 d D
H50A H 0.355(5) -0.0040(16) 0.567(3) 0.12(2) Uiso 1 1 d D
H50B H 0.334(3) -0.0414(18) 0.519(3) 0.095(18) Uiso 1 1 d D
O60 O 0.0024(3) 0.02860(14) 0.56937(19) 0.0690(8) Uani 1 1 d D
H60A H 0.0913(15) 0.0382(15) 0.586(2) 0.071(13) Uiso 1 1 d D
H60B H -0.064(4) 0.0507(18) 0.548(3) 0.12(2) Uiso 1 1 d D
O70 O 0.2203(3) -0.09483(13) 0.4648(2) 0.0852(10) Uani 1 1 d .

loop_
_atom_site_aniso_label
_atom_site_aniso_U_11
_atom_site_aniso_U_22
_atom_site_aniso_U_33
_atom_site_aniso_U_23
_atom_site_aniso_U_13
_atom_site_aniso_U_12
N1 0.0347(15) 0.0286(15) 0.0303(16) -0.0008(12) 0.0123(12) 0.0008(11)
C2 0.0358(19) 0.0263(18) 0.040(2) -0.0034(15) 0.0080(16) -0.0063(14)
C3 0.040(2) 0.036(2) 0.041(2) -0.0027(16) 0.0057(16) -0.0045(15)
C4 0.043(2) 0.040(2) 0.056(3) -0.0006(18) -0.0038(18) -0.0009(17)
C5 0.039(2) 0.039(2) 0.072(3) -0.005(2) 0.008(2) 0.0005(16)
C6 0.037(2) 0.035(2) 0.057(2) -0.0053(18) 0.0172(18) -0.0010(16)
C7 0.041(2) 0.0291(18) 0.040(2) -0.0053(15) 0.0149(16) -0.0060(14)
C8 0.0402(19) 0.0334(19) 0.036(2) -0.0028(15) 0.0143(15) -0.0022(15)
C9 0.0329(18) 0.0321(18) 0.0301(18) 0.0015(14) 0.0095(14) -0.0055(14)
O10 0.0437(14) 0.0403(14) 0.0460(15) -0.0109(11) 0.0114(11) -0.0018(11)
C11 0.0310(18) 0.0319(19) 0.0309(19) -0.0026(14) 0.0013(14) 0.0022(14)
C12 0.0348(19) 0.048(2) 0.0290(19) -0.0042(16) 0.0063(15) 0.0045(16)
C13 0.0344(18) 0.049(2) 0.0287(19) 0.0058(16) 0.0074(15) -0.0025(15)
C14 0.0360(18) 0.0344(19) 0.0282(18) 0.0023(15) 0.0006(15) -0.0050(14)
C15 0.0341(18) 0.038(2) 0.0283(19) 0.0001(15) 0.0054(14) 0.0002(14)
C16 0.0300(17) 0.0293(18) 0.0294(18) -0.0022(14) 0.0052(14) 0.0001(13)
C17 0.0372(18) 0.0290(18) 0.037(2) -0.0037(15) 0.0098(15) -0.0038(14)
C18 0.057(2) 0.050(2) 0.043(2) 0.0013(18) 0.0222(19) -0.0032(18)
C19 0.057(2) 0.043(2) 0.041(2) -0.0103(17) 0.0109(18) -0.0011(17)
C20 0.0318(18) 0.036(2) 0.034(2) 0.0011(15) 0.0080(14) -0.0025(15)
N20 0.0471(18) 0.0410(19) 0.048(2) 0.0025(15) 0.0058(14) -0.0099(15)
C21 0.0393(19) 0.0322(19) 0.0323(19) -0.0028(15) 0.0073(15) -0.0048(15)
C22 0.039(2) 0.040(2) 0.036(2) 0.0028(16) 0.0060(16) -0.0055(15)
C23 0.041(2) 0.052(2) 0.047(2) -0.0023(19) 0.0067(18) -0.0111(17)
C24 0.043(2) 0.071(3) 0.050(3) 0.006(2) -0.0075(19) -0.004(2)
C25 0.050(2) 0.067(3) 0.046(2) 0.017(2) -0.0038(19) -0.003(2)
C26 0.043(2) 0.046(2) 0.045(2) 0.0086(18) 0.0074(17) -0.0082(16)
N27 0.0559(19) 0.0388(18) 0.0398(19) 0.0030(15) 0.0105(15) -0.0094(15)
O28 0.079(2) 0.0510(17) 0.0648(19) 0.0085(14) 0.0291(16) -0.0209(15)
O29 0.089(2) 0.0466(17) 0.0601(19) -0.0149(14) 0.0315(16) -0.0198(14)
N30 0.0300(14) 0.0339(15) 0.0289(15) 0.0028(12) 0.0026(11) 0.0002(11)
C31 0.0306(17) 0.0343(19) 0.0299(18) 0.0036(14) 0.0017(14) 0.0011(14)
C32 0.044(2) 0.042(2) 0.041(2) 0.0061(17) 0.0108(17) 0.0057(16)
C33 0.043(2) 0.048(2) 0.043(2) -0.0012(18) 0.0110(17) 0.0028(16)
C34 0.085(3) 0.052(3) 0.076(3) -0.005(2) 0.032(3) 0.012(2)
C35 0.0371(19) 0.0317(18) 0.039(2) 0.0055(15) 0.0103(15) 0.0007(14)
C36 0.0338(19) 0.038(2) 0.041(2) 0.0012(16) 0.0098(15) -0.0048(15)
C37 0.036(2) 0.039(2) 0.061(3) 0.0049(18) 0.0119(18) -0.0010(15)
C38 0.042(2) 0.058(3) 0.079(3) 0.000(2) 0.015(2) -0.0108(19)
C39 0.0278(17) 0.0300(18) 0.041(2) 0.0050(15) 0.0003(15) 0.0042(13)
C40 0.0341(18) 0.0345(19) 0.042(2) 0.0006(16) 0.0041(15) 0.0019(14)
C41 0.046(2) 0.036(2) 0.046(2) 0.0012(17) 0.0091(17) 0.0022(16)
C42 0.054(2) 0.041(2) 0.054(3) -0.0057(19) 0.0053(19) 0.0042(17)
C43 0.0330(18) 0.041(2) 0.0299(19) 0.0023(15) 0.0003(14) 0.0051(14)
C44 0.0358(19) 0.046(2) 0.040(2) 0.0034(17) -0.0007(16) 0.0008(15)
C45 0.038(2) 0.051(2) 0.041(2) 0.0018(17) 0.0011(16) 0.0018(16)
C46 0.039(2) 0.055(2) 0.054(3) -0.0004(19) -0.0018(18) -0.0032(18)
O50 0.066(2) 0.0544(19) 0.069(2) -0.0127(16) 0.0221(17) 0.0075(15)
O60 0.051(2) 0.088(2) 0.067(2) -0.0016(18) 0.0027(16) -0.0222(17)
O70 0.080(2) 0.078(2) 0.095(2) 0.0176(19) -0.0007(18) -0.0138(18)

loop_
_atom_type_symbol
_atom_type_description
_atom_type_scat_dispersion_real
_atom_type_scat_dispersion_imag
_atom_type_scat_source
C C 0.0181 0.0091 'International Tables Vol C Tables 4.2.6.8 and 6.1.1.4'
H H 0.0000 0.0000 'International Tables Vol C Tables 4.2.6.8 and 6.1.1.4'
N N 0.0311 0.0180 'International Tables Vol C Tables 4.2.6.8 and 6.1.1.4'
O O 0.0492 0.0322 'International Tables Vol C Tables 4.2.6.8 and 6.1.1.4'

loop_
_geom_angle_atom_site_label_1
_geom_angle_atom_site_label_2
_geom_angle_atom_site_label_3
_geom_angle
_geom_angle_site_symmetry_3
C2 N1 C17 118.8(3) .
C2 N1 C9 107.4(2) .
C17 N1 C9 119.0(2) .
C3 C2 C7 121.3(3) .
C3 C2 N1 128.1(3) .
C7 C2 N1 110.6(3) .
C2 C3 C4 117.7(3) .
C5 C4 C3 120.8(4) .
C4 C5 C6 120.8(3) .
C7 C6 C5 118.8(3) .
C6 C7 C2 120.7(3) .
C6 C7 C8 130.2(3) .
C2 C7 C8 109.1(3) .
C7 C8 C19 109.1(3) .
C7 C8 C18 114.1(3) .
C19 C8 C18 109.8(3) .
C7 C8 C9 100.1(2) .
C19 C8 C9 110.0(3) .
C18 C8 C9 113.4(3) .
N1 C9 C20 108.0(3) .
N1 C9 C21 113.4(2) .
C20 C9 C21 108.9(3) .
N1 C9 C8 102.6(2) .
C20 C9 C8 109.5(2) .
C21 C9 C8 114.2(3) .
C11 O10 O50 128.2(2) .
C11 O10 O60 118.8(2) .
O50 O10 O60 102.15(12) .
O10 C11 C12 122.7(3) .
O10 C11 C16 119.6(3) .
C12 C11 C16 117.6(3) .
C13 C12 C11 121.9(3) .
C12 C13 C14 119.0(3) .
C13 C14 C15 120.7(3) .
C13 C14 N27 119.6(3) .
C15 C14 N27 119.7(3) .
C16 C15 C14 120.9(3) .
C15 C16 C11 119.9(3) .
C15 C16 C17 122.9(3) .
C11 C16 C17 117.1(3) .
N1 C17 C16 114.1(2) .
N20 C20 C9 176.7(4) .
C22 C21 C26 118.9(3) .
C22 C21 C9 120.9(3) .
C26 C21 C9 120.1(3) .
C23 C22 C21 120.1(3) .
C24 C23 C22 120.6(3) .
C23 C24 C25 119.6(4) .
C26 C25 C24 120.2(4) .
C25 C26 C21 120.5(3) .
O29 N27 O28 120.8(3) .
O29 N27 C14 119.4(3) .
O28 N27 C14 119.7(3) .
C39 N30 C35 111.4(2) .
C39 N30 C31 106.2(2) .
C35 N30 C31 110.9(2) .
C39 N30 C43 111.1(2) .
C35 N30 C43 106.6(2) .
C31 N30 C43 110.7(2) .
C32 C31 N30 116.7(3) .
C33 C32 C31 110.5(3) .
C34 C33 C32 113.7(3) .
C36 C35 N30 116.0(3) .
C35 C36 C37 111.1(3) .
C38 C37 C36 111.4(3) .
C40 C39 N30 116.0(3) .
C41 C40 C39 110.0(3) .
C42 C41 C40 113.5(3) .
C44 C43 N30 116.4(3) .
C43 C44 C45 110.6(3) .
C44 C45 C46 112.4(3) .
O10 O50 O70 110.41(14) .
O10 O60 O70 130.89(15) 3_556

loop_
_geom_bond_atom_site_label_1
_geom_bond_atom_site_label_2
_geom_bond_distance
_geom_bond_site_symmetry_2
N1 C2 1.411(4) .
N1 C17 1.463(4) .
N1 C9 1.469(4) .
C2 C3 1.387(5) .
C2 C7 1.390(4) .
C3 C4 1.395(5) .
C4 C5 1.385(5) .
C5 C6 1.386(5) .
C6 C7 1.371(5) .
C7 C8 1.524(5) .
C8 C19 1.533(5) .
C8 C18 1.536(4) .
C8 C9 1.589(4) .
C9 C20 1.505(5) .
C9 C21 1.525(5) .
O10 C11 1.286(4) .
O10 O50 2.718(4) .
O10 O60 2.719(4) .
C11 C12 1.417(4) .
C11 C16 1.438(4) .
C12 C13 1.377(5) .
C13 C14 1.396(4) .
C14 C15 1.399(4) .
C14 N27 1.424(4) .
C15 C16 1.368(4) .
C16 C17 1.507(4) .
C20 N20 1.143(4) .
C21 C22 1.385(4) .
C21 C26 1.394(5) .
C22 C23 1.384(5) .
C23 C24 1.376(5) .
C24 C25 1.380(5) .
C25 C26 1.378(5) .
N27 O29 1.239(4) .
N27 O28 1.244(4) .
N30 C39 1.521(4) .
N30 C35 1.522(4) .
N30 C31 1.524(4) .
N30 C43 1.525(4) .
C31 C32 1.515(4) .
C32 C33 1.514(5) .
C33 C34 1.512(5) .
C35 C36 1.512(5) .
C36 C37 1.525(4) .
C37 C38 1.522(5) .
C39 C40 1.519(4) .
C40 C41 1.519(4) .
C41 C42 1.515(5) .
C43 C44 1.504(4) .
C44 C45 1.515(5) .
C45 C46 1.523(5) .
O50 O70 2.771(5) .
O60 O70 2.742(5) 3_556
